data_4118533
loop_
_publ_author_name
'Peng Huang'
'Chao Qin'
'Zhong-Min Su'
'Yan Xing'
'Xin-Long Wang'
'Kui-Zhan Shao'
'Ya-Qian Lan'
'En-Bo Wang'

_publ_section_title
;
 Self-Assembly and Photocatalytic Properties of Polyoxoniobates:
 {Nb24O72}, {Nb32O96}, and {K12Nb96O288} Clusters
;
_journal_name_full 'Journal of the American Chemical Society'
_journal_page_first 14004
_journal_page_last 14010
_journal_paper_doi 10.1021/ja303723u
_journal_volume 134
_journal_year 2012
_chemical_formula_sum 'H97 K Na2 Nb24 O110'
_chemical_formula_weight 4172.70
_chemical_name_systematic
; 
 ? 
;
_space_group_IT_number 176
_symmetry_cell_setting hexagonal
_symmetry_Int_Tables_number 176
_symmetry_space_group_name_Hall '-P 6c'
_symmetry_space_group_name_H-M 'P 63/m'
_atom_sites_solution_hydrogens geom
_atom_sites_solution_primary direct
_atom_sites_solution_secondary difmap
_audit_creation_method SHELXL-97
_cell_angle_alpha 90.000(5)
_cell_angle_beta 90.000(5)
_cell_angle_gamma 120.000(5)
_cell_formula_units_Z 6
_cell_length_a 29.688(5)
_cell_length_b 29.688(5)
_cell_length_c 30.488(5)
_cell_measurement_reflns_used 117376
_cell_measurement_temperature 293(2)
_cell_measurement_theta_max 25.00
_cell_measurement_theta_min 1.37
_cell_volume 23271(7)
_computing_cell_refinement 'SAINT (Bruker, 1999)'
_computing_data_collection 'SMART (Bruker, 1997)'
_computing_data_reduction SAINT
_computing_molecular_graphics 'SHELXTL-PLUS (Sheldrick, 1990)'
_computing_publication_material SHELXL-97
_computing_structure_refinement 'SHELXL-97 (Sheldrick, 1997)'
_computing_structure_solution 'SHELXS-97 (Sheldrick, 1997)'
_diffrn_ambient_temperature 293(2)
_diffrn_measured_fraction_theta_full 0.997
_diffrn_measured_fraction_theta_max 0.997
_diffrn_measurement_device_type 'Bruker APEX CCD area-detector'
_diffrn_measurement_method '\w scans'
_diffrn_radiation_monochromator graphite
_diffrn_radiation_source 'fine-focus sealed tube'
_diffrn_radiation_type MoK\a
_diffrn_radiation_wavelength 0.71073
_diffrn_reflns_av_R_equivalents 0.0620
_diffrn_reflns_av_sigmaI/netI 0.0381
_diffrn_reflns_limit_h_max 35
_diffrn_reflns_limit_h_min -27
_diffrn_reflns_limit_k_max 35
_diffrn_reflns_limit_k_min -35
_diffrn_reflns_limit_l_max 36
_diffrn_reflns_limit_l_min -36
_diffrn_reflns_number 117376
_diffrn_reflns_theta_full 25.00
_diffrn_reflns_theta_max 25.00
_diffrn_reflns_theta_min 1.37
_exptl_absorpt_coefficient_mu 1.816
_exptl_absorpt_correction_T_max 0.918
_exptl_absorpt_correction_T_min 0.902
_exptl_absorpt_correction_type multi-scan
_exptl_absorpt_process_details 'SADABS (Sheldrick, 1996)'
_exptl_crystal_colour colorless
_exptl_crystal_density_diffrn 1.786
_exptl_crystal_description block
_exptl_crystal_F_000 12012
_exptl_crystal_size_max 0.31
_exptl_crystal_size_mid 0.26
_exptl_crystal_size_min 0.25
_platon_squeeze_details
;
;
_refine_diff_density_max 1.923
_refine_diff_density_min -1.575
_refine_diff_density_rms 0.136
_refine_ls_extinction_method none
_refine_ls_goodness_of_fit_ref 1.093
_refine_ls_hydrogen_treatment constr
_refine_ls_matrix_type full
_refine_ls_number_parameters 487
_refine_ls_number_reflns 13927
_refine_ls_number_restraints 0
_refine_ls_restrained_S_all 1.093
_refine_ls_R_factor_all 0.0600
_refine_ls_R_factor_gt 0.0435
_refine_ls_shift/su_max 0.001
_refine_ls_shift/su_mean 0.000
_refine_ls_structure_factor_coef Fsqd
_refine_ls_weighting_details 'calc w=1/[\s^2^(Fo^2^)+(0.0747P)^2^+0.0000P] where P=(Fo^2^+2Fc^2^)/3'
_refine_ls_weighting_scheme calc
_refine_ls_wR_factor_gt 0.1223
_refine_ls_wR_factor_ref 0.1289
_reflns_number_gt 10160
_reflns_number_total 13927
_reflns_threshold_expression >2sigma(I)
_cod_data_source_file ja303723u_si_002.cif
_cod_data_source_block 861116-Nb24
_cod_database_code 4118533

loop_
_symmetry_equiv_pos_as_xyz
'x, y, z'
'-x, -y, z+1/2'
'-y, x-y, z'
'-x+y, -x, z'
'x-y, x, z+1/2'
'y, -x+y, z+1/2'
'-x, -y, -z'
'x, y, -z-1/2'
'y, -x+y, -z'
'x-y, x, -z'
'-x+y, -x, -z-1/2'
'-y, x-y, -z-1/2'

loop_
_atom_site_label
_atom_site_type_symbol
_atom_site_fract_x
_atom_site_fract_y
_atom_site_fract_z
_atom_site_U_iso_or_equiv
_atom_site_adp_type
_atom_site_occupancy
_atom_site_symmetry_multiplicity
_atom_site_calc_flag
_atom_site_refinement_flags
K1 K 0.46763(17) 0.03888(12) 0.2500 0.1108(13) Uani 1 2 d S
Na1 Na 0.6667 0.3333 0.11650(15) 0.0471(11) Uani 1 3 d S
Na2 Na 0.43421(19) -0.12570(19) 0.08867(16) 0.0696(13) Uiso 0.67 1 d P
Nb1 Nb 0.44876(3) 0.24659(2) 0.05373(2) 0.04351(16) Uani 1 1 d .
Nb2 Nb 0.50503(2) 0.17346(2) 0.054533(17) 0.03306(14) Uani 1 1 d .
Nb3 Nb 0.39385(2) 0.13351(2) -0.001114(19) 0.04472(17) Uani 1 1 d .
Nb4 Nb 0.44190(2) 0.18428(2) 0.146313(17) 0.03135(14) Uani 1 1 d .
Nb5 Nb 0.33516(2) 0.14689(3) 0.08821(2) 0.04619(17) Uani 1 1 d .
Nb6 Nb 0.38700(2) 0.07128(2) 0.090831(18) 0.03464(14) Uani 1 1 d .
Nb7 Nb 0.497592(19) 0.110962(19) 0.144739(16) 0.02676(13) Uani 1 1 d .
Nb8 Nb 0.39597(2) -0.03043(2) 0.149487(17) 0.03227(14) Uani 1 1 d .
Nb9 Nb 0.38622(3) -0.10683(3) 0.2500 0.03155(18) Uani 1 2 d S
Nb10 Nb 0.27833(2) -0.13787(2) 0.194759(18) 0.03974(16) Uani 1 1 d .
Nb11 Nb 0.18766(3) -0.26232(2) 0.19500(2) 0.0557(2) Uani 1 1 d .
Nb12 Nb 0.17011(4) -0.17404(4) 0.2500 0.0569(3) Uani 1 2 d S
Nb13 Nb 0.29751(4) -0.22909(3) 0.2500 0.0478(2) Uani 1 2 d S
Nb14 Nb 0.49904(3) 0.17733(3) 0.2500 0.02759(17) Uani 1 2 d S
O1 O 0.3740(2) 0.1142(2) -0.05564(16) 0.0676(15) Uani 1 1 d .
O2 O 0.42339(18) 0.20888(17) -0.00245(14) 0.0515(12) Uani 1 1 d .
O3 O 0.33025(18) 0.12691(18) 0.02615(15) 0.0506(12) Uani 1 1 d .
O4 O 0.46739(17) 0.14648(17) 0.00024(13) 0.0435(11) Uani 1 1 d .
O5 O 0.37718(16) 0.06635(15) 0.02946(13) 0.0412(10) Uani 1 1 d .
O6 O 0.51333(17) 0.24115(16) 0.04683(13) 0.0426(11) Uani 1 1 d .
O7 O 0.37636(18) 0.22027(17) 0.07183(15) 0.0488(12) Uani 1 1 d .
O8 O 0.32745(16) 0.07645(16) 0.10285(15) 0.0432(11) Uani 1 1 d .
O9 O 0.46740(14) 0.09760(14) 0.08102(12) 0.0299(9) Uani 1 1 d .
O10 O 0.42009(15) 0.15735(15) 0.07565(12) 0.0328(9) Uani 1 1 d .
O11 O 0.4706(2) 0.31151(19) 0.03950(19) 0.0707(16) Uani 1 1 d .
O12 O 0.56771(17) 0.18323(17) 0.04252(14) 0.0460(11) Uani 1 1 d .
O13 O 0.36837(15) 0.00472(14) 0.10741(14) 0.0383(10) Uani 1 1 d .
O14 O 0.2727(2) 0.1372(2) 0.1011(2) 0.0747(16) Uani 1 1 d .
O15 O 0.46565(17) 0.25036(15) 0.11904(13) 0.0422(11) Uani 1 1 d .
O16 O 0.37206(16) 0.16771(17) 0.14817(13) 0.0423(11) Uani 1 1 d .
O17 O 0.50918(14) 0.18308(13) 0.12296(12) 0.0296(9) Uani 1 1 d .
O18 O 0.41929(15) 0.10687(15) 0.14893(12) 0.0323(9) Uani 1 1 d .
O19 O 0.46404(18) 0.19983(16) 0.20337(13) 0.0409(10) Uani 1 1 d .
O20 O 0.45859(16) 0.03697(15) 0.15654(13) 0.0374(10) Uani 1 1 d .
O21 O 0.55953(16) 0.12026(16) 0.13182(13) 0.0380(10) Uani 1 1 d .
O22 O 0.3434(3) -0.2491(3) 0.2500 0.074(2) Uani 1 2 d S
O23 O 0.3643(2) 0.0072(2) 0.20024(17) 0.0744(17) Uani 1 1 d .
O24 O 0.41099(16) -0.05771(15) 0.20210(13) 0.0389(10) Uani 1 1 d .
O25 O 0.41480(19) -0.05881(17) 0.10873(14) 0.0524(12) Uani 1 1 d .
O26 O 0.31940(17) -0.08870(18) 0.15421(13) 0.0502(12) Uani 1 1 d .
O27 O 0.3153(2) -0.0963(2) 0.2500 0.0323(13) Uani 1 2 d S
O28 O 0.4323(3) -0.1279(3) 0.2500 0.0577(18) Uani 1 2 d S
O29 O 0.1241(3) -0.1538(3) 0.2500 0.089(3) Uani 1 2 d S
O30 O 0.22266(18) -0.12510(18) 0.20502(15) 0.0532(12) Uani 1 1 d .
O31 O 0.1604(3) -0.3013(3) 0.2500 0.066(2) Uani 1 2 d S
O32 O 0.2382(2) -0.1957(2) 0.2500 0.0440(16) Uani 1 2 d S
O33 O 0.23765(18) -0.19847(18) 0.16034(15) 0.0562(13) Uani 1 1 d .
O34 O 0.33216(17) -0.16449(15) 0.20790(13) 0.0407(11) Uani 1 1 d .
O35 O 0.2499(2) -0.27025(18) 0.20406(17) 0.0636(15) Uani 1 1 d .
O36 O 0.5593(2) 0.2335(2) 0.2500 0.0416(15) Uani 1 2 d S
O37 O 0.4111(3) 0.1048(3) 0.2500 0.063(2) Uani 1 2 d S
O38 O 0.50780(15) 0.13617(15) 0.20395(12) 0.0330(9) Uani 1 1 d .
O39 O 0.14655(19) -0.2284(2) 0.20457(16) 0.0698(17) Uani 1 1 d .
O40 O 0.1519(2) -0.3086(2) 0.15480(17) 0.084(2) Uani 1 1 d .
O1W O 0.59628(18) 0.26761(19) 0.15801(16) 0.0548(13) Uiso 1 1 d .
O2W O 0.60253(19) 0.33665(19) 0.07059(17) 0.0598(13) Uiso 1 1 d .
O3W O 0.4840(3) -0.0985(3) 0.1571(2) 0.110(2) Uiso 1 1 d .
O4W O 0.4753(3) -0.1843(3) 0.0794(3) 0.115(3) Uiso 1 1 d .
O5W O 0.4363(4) -0.2041(4) 0.2500 0.114(3) Uiso 1 2 d S
O6W O 0.3738(6) -0.1781(6) 0.1317(6) 0.122(5) Uiso 0.50 1 d P

loop_
_atom_site_aniso_label
_atom_site_aniso_U_11
_atom_site_aniso_U_22
_atom_site_aniso_U_33
_atom_site_aniso_U_23
_atom_site_aniso_U_13
_atom_site_aniso_U_12
K1 0.170(4) 0.0605(18) 0.0530(17) 0.000 0.000 0.021(2)
Na1 0.0432(16) 0.0432(16) 0.055(3) 0.000 0.000 0.0216(8)
Nb1 0.0604(4) 0.0342(3) 0.0352(3) 0.0033(2) -0.0106(3) 0.0231(3)
Nb2 0.0388(3) 0.0324(3) 0.0209(3) 0.0019(2) 0.0032(2) 0.0125(3)
Nb3 0.0537(4) 0.0452(4) 0.0293(3) -0.0028(3) -0.0109(3) 0.0203(3)
Nb4 0.0421(3) 0.0331(3) 0.0233(3) -0.0002(2) -0.0013(2) 0.0221(3)
Nb5 0.0459(4) 0.0531(4) 0.0457(4) 0.0010(3) -0.0059(3) 0.0293(3)
Nb6 0.0338(3) 0.0305(3) 0.0340(3) 0.0017(2) -0.0024(2) 0.0118(2)
Nb7 0.0301(3) 0.0256(3) 0.0227(3) 0.0008(2) 0.0027(2) 0.0125(2)
Nb8 0.0405(3) 0.0266(3) 0.0234(3) 0.0004(2) 0.0045(2) 0.0120(2)
Nb9 0.0366(4) 0.0251(4) 0.0274(4) 0.000 0.000 0.0113(3)
Nb10 0.0369(3) 0.0364(3) 0.0266(3) 0.0030(2) -0.0034(2) 0.0038(3)
Nb11 0.0536(4) 0.0406(4) 0.0378(4) -0.0048(3) -0.0047(3) -0.0029(3)
Nb12 0.0366(5) 0.0573(6) 0.0562(6) 0.000 0.000 0.0081(4)
Nb13 0.0547(6) 0.0269(4) 0.0458(5) 0.000 0.000 0.0085(4)
Nb14 0.0334(4) 0.0252(4) 0.0210(4) 0.000 0.000 0.0123(3)
O1 0.088(4) 0.079(4) 0.040(3) -0.007(3) -0.021(3) 0.044(3)
O2 0.063(3) 0.047(3) 0.037(3) 0.008(2) -0.009(2) 0.022(2)
O3 0.050(3) 0.052(3) 0.051(3) -0.001(2) -0.012(2) 0.027(2)
O4 0.052(3) 0.049(3) 0.026(2) -0.0002(19) 0.0020(19) 0.022(2)
O5 0.044(2) 0.030(2) 0.036(2) -0.0080(18) -0.014(2) 0.008(2)
O6 0.056(3) 0.039(2) 0.026(2) 0.0060(18) -0.002(2) 0.018(2)
O7 0.061(3) 0.049(3) 0.046(3) 0.001(2) -0.008(2) 0.035(2)
O8 0.036(2) 0.041(2) 0.049(3) 0.006(2) -0.001(2) 0.016(2)
O9 0.032(2) 0.027(2) 0.026(2) 0.0000(16) 0.0020(16) 0.0116(17)
O10 0.037(2) 0.034(2) 0.023(2) -0.0004(17) -0.0027(17) 0.0141(19)
O11 0.091(4) 0.046(3) 0.074(4) 0.013(3) -0.014(3) 0.033(3)
O12 0.041(3) 0.049(3) 0.038(3) -0.002(2) 0.011(2) 0.016(2)
O13 0.036(2) 0.023(2) 0.046(3) -0.0006(18) -0.0037(19) 0.0071(18)
O14 0.053(3) 0.096(4) 0.092(4) 0.000(3) -0.009(3) 0.050(3)
O15 0.066(3) 0.034(2) 0.030(2) -0.0047(18) -0.010(2) 0.027(2)
O16 0.042(3) 0.057(3) 0.036(2) -0.006(2) -0.0019(19) 0.031(2)
O17 0.036(2) 0.024(2) 0.025(2) 0.0010(16) 0.0004(17) 0.0131(18)
O18 0.036(2) 0.030(2) 0.029(2) 0.0065(17) 0.0054(17) 0.0143(18)
O19 0.066(3) 0.048(3) 0.024(2) 0.0007(19) -0.003(2) 0.040(2)
O20 0.042(2) 0.033(2) 0.037(2) 0.0033(18) 0.0006(19) 0.019(2)
O21 0.039(2) 0.043(2) 0.033(2) -0.0005(19) 0.0033(19) 0.022(2)
O22 0.082(6) 0.052(5) 0.094(6) 0.000 0.000 0.037(4)
O23 0.060(3) 0.107(5) 0.059(3) -0.048(3) -0.013(3) 0.043(3)
O24 0.040(2) 0.032(2) 0.027(2) 0.0011(17) -0.0007(18) 0.0049(19)
O25 0.081(4) 0.046(3) 0.035(3) 0.000(2) 0.008(2) 0.035(3)
O26 0.042(3) 0.049(3) 0.029(2) 0.008(2) -0.0016(19) 0.000(2)
O27 0.034(3) 0.032(3) 0.024(3) 0.000 0.000 0.011(3)
O28 0.045(4) 0.046(4) 0.079(5) 0.000 0.000 0.022(3)
O29 0.046(5) 0.089(6) 0.121(8) 0.000 0.000 0.027(5)
O30 0.046(3) 0.044(3) 0.052(3) 0.006(2) -0.011(2) 0.009(2)
O31 0.062(5) 0.045(4) 0.042(4) 0.000 0.000 -0.011(4)
O32 0.048(4) 0.025(3) 0.029(3) 0.000 0.000 -0.004(3)
O33 0.050(3) 0.049(3) 0.036(3) 0.000(2) -0.003(2) -0.001(2)
O34 0.052(3) 0.031(2) 0.026(2) -0.0031(17) 0.0028(19) 0.010(2)
O35 0.067(3) 0.038(3) 0.059(3) -0.017(2) -0.001(3) 0.007(3)
O36 0.040(3) 0.032(3) 0.048(4) 0.000 0.000 0.015(3)
O37 0.054(4) 0.037(4) 0.094(6) 0.000 0.000 0.020(3)
O38 0.044(2) 0.036(2) 0.022(2) 0.0005(17) 0.0000(17) 0.022(2)
O39 0.055(3) 0.061(3) 0.044(3) 0.005(2) -0.015(2) -0.008(3)
O40 0.081(4) 0.063(4) 0.049(3) -0.011(3) -0.006(3) -0.008(3)

loop_
_atom_type_symbol
_atom_type_description
_atom_type_scat_dispersion_real
_atom_type_scat_dispersion_imag
_atom_type_scat_source
H H 0.0000 0.0000 'International Tables Vol C Tables 4.2.6.8 and 6.1.1.4'
O O 0.0106 0.0060 'International Tables Vol C Tables 4.2.6.8 and 6.1.1.4'
K K 0.2009 0.2494 'International Tables Vol C Tables 4.2.6.8 and 6.1.1.4'
Nb Nb -2.0727 0.6215 'International Tables Vol C Tables 4.2.6.8 and 6.1.1.4'
Na Na 0.0362 0.0249 'International Tables Vol C Tables 4.2.6.8 and 6.1.1.4'

loop_
_geom_angle_atom_site_label_1
_geom_angle_atom_site_label_2
_geom_angle_atom_site_label_3
_geom_angle
_geom_angle_site_symmetry_1
_geom_angle_site_symmetry_3
O20 K1 O20 170.2(3) 8_556 .
O20 K1 O38 61.43(11) 8_556 8_556
O20 K1 O38 119.57(14) . 8_556
O20 K1 O38 119.57(14) 8_556 .
O20 K1 O38 61.43(11) . .
O38 K1 O38 58.37(16) 8_556 .
O20 K1 O24 58.32(11) 8_556 8_556
O20 K1 O24 118.77(14) . 8_556
O38 K1 O24 119.49(11) 8_556 8_556
O38 K1 O24 170.0(2) . 8_556
O20 K1 O24 118.77(14) 8_556 .
O20 K1 O24 58.32(11) . .
O38 K1 O24 170.0(2) 8_556 .
O38 K1 O24 119.49(11) . .
O24 K1 O24 60.67(16) 8_556 .
O20 K1 O23 55.98(14) 8_556 8_556
O20 K1 O23 114.24(18) . 8_556
O38 K1 O23 85.22(17) 8_556 8_556
O38 K1 O23 113.04(19) . 8_556
O24 K1 O23 57.21(15) 8_556 8_556
O24 K1 O23 87.14(18) . 8_556
O20 K1 O23 114.24(18) 8_556 .
O20 K1 O23 55.98(14) . .
O38 K1 O23 113.04(19) 8_556 .
O38 K1 O23 85.22(17) . .
O24 K1 O23 87.14(18) 8_556 .
O24 K1 O23 57.21(15) . .
O23 K1 O23 58.3(2) 8_556 .
O20 K1 O37 86.47(12) 8_556 .
O20 K1 O37 86.47(12) . .
O38 K1 O37 57.25(14) 8_556 .
O38 K1 O37 57.25(14) . .
O24 K1 O37 112.94(19) 8_556 .
O24 K1 O37 112.94(19) . .
O23 K1 O37 55.79(16) 8_556 .
O23 K1 O37 55.79(16) . .
O20 K1 Nb7 30.99(8) 8_556 8_556
O20 K1 Nb7 150.03(13) . 8_556
O38 K1 Nb7 30.69(7) 8_556 8_556
O38 K1 Nb7 89.06(10) . 8_556
O24 K1 Nb7 89.31(8) 8_556 8_556
O24 K1 Nb7 149.50(11) . 8_556
O23 K1 Nb7 70.66(12) 8_556 8_556
O23 K1 Nb7 120.73(15) . 8_556
O37 K1 Nb7 71.96(8) . 8_556
O20 K1 Nb7 150.03(13) 8_556 .
O20 K1 Nb7 30.99(8) . .
O38 K1 Nb7 89.06(10) 8_556 .
O38 K1 Nb7 30.69(7) . .
O24 K1 Nb7 149.50(11) 8_556 .
O24 K1 Nb7 89.31(8) . .
O23 K1 Nb7 120.73(15) 8_556 .
O23 K1 Nb7 70.66(12) . .
O37 K1 Nb7 71.96(8) . .
Nb7 K1 Nb7 119.76(8) 8_556 .
O20 K1 Nb8 142.15(15) 8_556 .
O20 K1 Nb8 31.16(9) . .
O38 K1 Nb8 142.55(14) 8_556 .
O38 K1 Nb8 89.35(8) . .
O24 K1 Nb8 88.81(11) 8_556 .
O24 K1 Nb8 31.26(8) . .
O23 K1 Nb8 91.71(15) 8_556 .
O23 K1 Nb8 39.27(9) . .
O37 K1 Nb8 90.50(11) . .
Nb7 K1 Nb8 159.99(15) 8_556 .
Nb7 K1 Nb8 60.74(2) . .
O1W Na1 O1W 94.5(2) 3_655 .
O1W Na1 O1W 94.5(2) 3_655 4_665
O1W Na1 O1W 94.5(2) . 4_665
O1W Na1 O2W 87.39(16) 3_655 3_655
O1W Na1 O2W 88.47(17) . 3_655
O1W Na1 O2W 176.3(3) 4_665 3_655
O1W Na1 O2W 88.47(17) 3_655 4_665
O1W Na1 O2W 176.3(3) . 4_665
O1W Na1 O2W 87.39(16) 4_665 4_665
O2W Na1 O2W 89.5(2) 3_655 4_665
O1W Na1 O2W 176.3(3) 3_655 .
O1W Na1 O2W 87.39(17) . .
O1W Na1 O2W 88.47(17) 4_665 .
O2W Na1 O2W 89.5(2) 3_655 .
O2W Na1 O2W 89.5(2) 4_665 .
O6W Na2 O25 89.1(5) . .
O6W Na2 O3W 82.3(5) . .
O25 Na2 O3W 82.3(3) . .
O6W Na2 O4W 94.8(5) . .
O25 Na2 O4W 165.6(3) . .
O3W Na2 O4W 84.5(3) . .
O11 Nb1 O7 103.7(2) . .
O11 Nb1 O2 103.6(2) . .
O7 Nb1 O2 89.2(2) . .
O11 Nb1 O6 102.6(2) . .
O7 Nb1 O6 153.38(17) . .
O2 Nb1 O6 88.42(18) . .
O11 Nb1 O15 103.6(2) . .
O7 Nb1 O15 86.43(18) . .
O2 Nb1 O15 152.73(17) . .
O6 Nb1 O15 83.62(17) . .
O11 Nb1 O10 178.2(2) . .
O7 Nb1 O10 76.84(15) . .
O2 Nb1 O10 78.16(15) . .
O6 Nb1 O10 76.73(15) . .
O15 Nb1 O10 74.63(14) . .
O11 Nb1 Nb4 135.06(19) . .
O7 Nb1 Nb4 77.86(13) . .
O2 Nb1 Nb4 121.35(13) . .
O6 Nb1 Nb4 80.79(11) . .
O15 Nb1 Nb4 31.57(11) . .
O10 Nb1 Nb4 43.21(9) . .
O11 Nb1 Nb2 133.4(2) . .
O7 Nb1 Nb2 122.93(13) . .
O2 Nb1 Nb2 79.10(14) . .
O6 Nb1 Nb2 30.91(12) . .
O15 Nb1 Nb2 80.76(12) . .
O10 Nb1 Nb2 46.11(9) . .
Nb4 Nb1 Nb2 62.810(17) . .
O11 Nb1 Nb3 134.78(19) . .
O7 Nb1 Nb3 81.62(13) . .
O2 Nb1 Nb3 31.21(12) . .
O6 Nb1 Nb3 82.72(12) . .
O15 Nb1 Nb3 121.60(11) . .
O10 Nb1 Nb3 46.97(9) . .
Nb4 Nb1 Nb3 90.14(2) . .
Nb2 Nb1 Nb3 60.217(18) . .
O11 Nb1 Nb5 134.7(2) . .
O7 Nb1 Nb5 31.06(12) . .
O2 Nb1 Nb5 80.89(13) . .
O6 Nb1 Nb5 122.63(12) . .
O15 Nb1 Nb5 81.60(13) . .
O10 Nb1 Nb5 45.91(9) . .
Nb4 Nb1 Nb5 59.223(17) . .
Nb2 Nb1 Nb5 91.90(2) . .
Nb3 Nb1 Nb5 60.14(2) . .
O12 Nb2 O6 103.3(2) . .
O12 Nb2 O4 103.46(19) . .
O6 Nb2 O4 94.27(18) . .
O12 Nb2 O17 101.39(17) . .
O6 Nb2 O17 90.64(15) . .
O4 Nb2 O17 152.79(16) . .
O12 Nb2 O9 101.87(18) . .
O6 Nb2 O9 152.79(17) . .
O4 Nb2 O9 89.86(16) . .
O17 Nb2 O9 74.27(14) . .
O12 Nb2 O10 175.94(17) . .
O6 Nb2 O10 79.26(16) . .
O4 Nb2 O10 79.37(16) . .
O17 Nb2 O10 75.29(13) . .
O9 Nb2 O10 75.10(14) . .
O12 Nb2 Nb7 91.96(15) . .
O6 Nb2 Nb7 129.60(12) . .
O4 Nb2 Nb7 128.72(13) . .
O17 Nb2 Nb7 39.01(10) . .
O9 Nb2 Nb7 38.88(10) . .
O10 Nb2 Nb7 83.99(9) . .
O12 Nb2 Nb1 135.92(15) . .
O6 Nb2 Nb1 32.74(13) . .
O4 Nb2 Nb1 83.67(13) . .
O17 Nb2 Nb1 86.18(10) . .
O9 Nb2 Nb1 121.81(10) . .
O10 Nb2 Nb1 46.83(9) . .
Nb7 Nb2 Nb1 117.56(2) . .
O12 Nb2 Nb3 136.04(14) . .
O6 Nb2 Nb3 84.06(13) . .
O4 Nb2 Nb3 32.65(13) . .
O17 Nb2 Nb3 122.04(10) . .
O9 Nb2 Nb3 85.08(10) . .
O10 Nb2 Nb3 46.97(9) . .
Nb7 Nb2 Nb3 116.75(2) . .
Nb1 Nb2 Nb3 60.156(18) . .
O1 Nb3 O2 103.8(2) . .
O1 Nb3 O3 102.5(2) . .
O2 Nb3 O3 89.0(2) . .
O1 Nb3 O4 103.6(2) . .
O2 Nb3 O4 87.63(19) . .
O3 Nb3 O4 153.72(17) . .
O1 Nb3 O5 103.7(2) . .
O2 Nb3 O5 152.38(17) . .
O3 Nb3 O5 87.59(19) . .
O4 Nb3 O5 83.51(17) . .
O1 Nb3 O10 178.0(2) . .
O2 Nb3 O10 78.10(15) . .
O3 Nb3 O10 77.17(16) . .
O4 Nb3 O10 76.62(15) . .
O5 Nb3 O10 74.42(14) . .
O1 Nb3 Nb6 134.49(18) . .
O2 Nb3 Nb6 121.64(13) . .
O3 Nb3 Nb6 78.45(13) . .
O4 Nb3 Nb6 81.24(12) . .
O5 Nb3 Nb6 31.07(11) . .
O10 Nb3 Nb6 43.56(9) . .
O1 Nb3 Nb1 135.46(18) . .
O2 Nb3 Nb1 31.65(13) . .
O3 Nb3 Nb1 81.49(13) . .
O4 Nb3 Nb1 82.00(12) . .
O5 Nb3 Nb1 120.87(11) . .
O10 Nb3 Nb1 46.47(9) . .
Nb6 Nb3 Nb1 90.00(2) . .
O1 Nb3 Nb2 134.61(19) . .
O2 Nb3 Nb2 78.86(13) . .
O3 Nb3 Nb2 122.90(13) . .
O4 Nb3 Nb2 31.09(11) . .
O5 Nb3 Nb2 80.11(11) . .
O10 Nb3 Nb2 45.77(9) . .
Nb6 Nb3 Nb2 62.861(18) . .
Nb1 Nb3 Nb2 59.627(18) . .
O19 Nb4 O16 104.30(19) . .
O19 Nb4 O15 104.61(18) . .
O16 Nb4 O15 94.27(19) . .
O19 Nb4 O18 96.92(16) . .
O16 Nb4 O18 90.30(17) . .
O15 Nb4 O18 156.10(16) . .
O19 Nb4 O17 95.72(17) . .
O16 Nb4 O17 157.59(16) . .
O15 Nb4 O17 90.23(17) . .
O18 Nb4 O17 77.23(14) . .
O19 Nb4 O10 171.35(16) . .
O16 Nb4 O10 81.58(16) . .
O15 Nb4 O10 80.97(15) . .
O18 Nb4 O10 76.51(14) . .
O17 Nb4 O10 77.47(14) . .
O19 Nb4 Nb5 139.13(14) . .
O16 Nb4 Nb5 34.84(12) . .
O15 Nb4 Nb5 84.90(13) . .
O18 Nb4 Nb5 85.57(11) . .
O17 Nb4 Nb5 124.31(10) . .
O10 Nb4 Nb5 46.95(10) . .
O19 Nb4 Nb1 138.61(13) . .
O16 Nb4 Nb1 85.63(13) . .
O15 Nb4 Nb1 34.02(12) . .
O18 Nb4 Nb1 123.50(10) . .
O17 Nb4 Nb1 85.91(10) . .
O10 Nb4 Nb1 47.12(10) . .
Nb5 Nb4 Nb1 60.850(19) . .
O19 Nb4 Nb7 86.88(12) . .
O16 Nb4 Nb7 132.36(14) . .
O15 Nb4 Nb7 128.03(14) . .
O18 Nb4 Nb7 42.09(11) . .
O17 Nb4 Nb7 37.84(9) . .
O10 Nb4 Nb7 84.47(10) . .
Nb5 Nb4 Nb7 118.67(2) . .
Nb1 Nb4 Nb7 116.07(2) . .
O14 Nb5 O7 104.9(2) . .
O14 Nb5 O3 104.6(2) . .
O7 Nb5 O3 90.06(19) . .
O14 Nb5 O8 102.3(2) . .
O7 Nb5 O8 152.41(18) . .
O3 Nb5 O8 87.01(18) . .
O14 Nb5 O16 102.0(2) . .
O7 Nb5 O16 87.13(18) . .
O3 Nb5 O16 153.14(17) . .
O8 Nb5 O16 83.31(17) . .
O14 Nb5 O10 175.9(2) . .
O7 Nb5 O10 77.57(16) . .
O3 Nb5 O10 78.53(16) . .
O8 Nb5 O10 74.96(15) . .
O16 Nb5 O10 74.78(14) . .
O14 Nb5 Nb6 133.71(19) . .
O7 Nb5 Nb6 121.31(14) . .
O3 Nb5 Nb6 78.89(13) . .
O8 Nb5 Nb6 31.40(12) . .
O16 Nb5 Nb6 79.83(12) . .
O10 Nb5 Nb6 43.75(9) . .
O14 Nb5 Nb4 133.28(19) . .
O7 Nb5 Nb4 78.57(13) . .
O3 Nb5 Nb4 122.12(13) . .
O8 Nb5 Nb4 79.85(12) . .
O16 Nb5 Nb4 31.36(11) . .
O10 Nb5 Nb4 43.60(9) . .
Nb6 Nb5 Nb4 61.277(17) . .
O14 Nb5 Nb1 136.13(19) . .
O7 Nb5 Nb1 31.20(13) . .
O3 Nb5 Nb1 81.65(14) . .
O8 Nb5 Nb1 121.46(12) . .
O16 Nb5 Nb1 82.20(12) . .
O10 Nb5 Nb1 46.51(9) . .
Nb6 Nb5 Nb1 90.15(2) . .
Nb4 Nb5 Nb1 59.927(19) . .
O13 Nb6 O8 104.11(18) . .
O13 Nb6 O5 103.75(18) . .
O8 Nb6 O5 94.82(19) . .
O13 Nb6 O18 97.41(17) . .
O8 Nb6 O18 90.34(18) . .
O5 Nb6 O18 156.23(16) . .
O13 Nb6 O9 96.48(16) . .
O8 Nb6 O9 157.27(16) . .
O5 Nb6 O9 89.46(16) . .
O18 Nb6 O9 77.39(15) . .
O13 Nb6 O10 172.27(16) . .
O8 Nb6 O10 81.04(16) . .
O5 Nb6 O10 81.31(15) . .
O18 Nb6 O10 76.60(14) . .
O9 Nb6 O10 77.56(14) . .
O13 Nb6 Nb5 138.34(13) . .
O8 Nb6 Nb5 34.24(13) . .
O5 Nb6 Nb5 85.54(13) . .
O18 Nb6 Nb5 85.80(11) . .
O9 Nb6 Nb5 124.48(10) . .
O10 Nb6 Nb5 47.01(10) . .
O13 Nb6 Nb3 137.37(13) . .
O8 Nb6 Nb3 85.26(13) . .
O5 Nb6 Nb3 33.62(12) . .
O18 Nb6 Nb3 124.40(11) . .
O9 Nb6 Nb3 86.07(10) . .
O10 Nb6 Nb3 47.94(9) . .
Nb5 Nb6 Nb3 61.201(19) . .
O13 Nb6 Nb7 87.59(13) . .
O8 Nb6 Nb7 132.59(14) . .
O5 Nb6 Nb7 127.28(13) . .
O18 Nb6 Nb7 42.29(11) . .
O9 Nb6 Nb7 37.83(10) . .
O10 Nb6 Nb7 84.68(10) . .
Nb5 Nb6 Nb7 119.10(2) . .
Nb3 Nb6 Nb7 116.63(2) . .
O21 Nb7 O38 101.55(18) . .
O21 Nb7 O20 101.80(18) . .
O38 Nb7 O20 98.97(17) . .
O21 Nb7 O9 97.86(17) . .
O38 Nb7 O9 156.38(16) . .
O20 Nb7 O9 90.05(16) . .
O21 Nb7 O17 98.25(17) . .
O38 Nb7 O17 89.22(15) . .
O20 Nb7 O17 156.29(16) . .
O9 Nb7 O17 74.69(14) . .
O21 Nb7 O18 168.97(16) . .
O38 Nb7 O18 85.74(15) . .
O20 Nb7 O18 85.03(15) . .
O9 Nb7 O18 73.27(14) . .
O17 Nb7 O18 73.36(14) . .
O21 Nb7 Nb2 87.36(13) . .
O38 Nb7 Nb2 128.20(11) . .
O20 Nb7 Nb2 129.32(12) . .
O9 Nb7 Nb2 39.30(10) . .
O17 Nb7 Nb2 39.05(10) . .
O18 Nb7 Nb2 81.62(9) . .
O21 Nb7 Nb6 135.64(13) . .
O38 Nb7 Nb6 122.67(12) . .
O20 Nb7 Nb6 76.40(12) . .
O9 Nb7 Nb6 38.61(10) . .
O17 Nb7 Nb6 80.44(10) . .
O18 Nb7 Nb6 37.21(10) . .
Nb2 Nb7 Nb6 63.756(17) . .
O21 Nb7 Nb4 136.19(13) . .
O38 Nb7 Nb4 76.38(11) . .
O20 Nb7 Nb4 121.90(12) . .
O9 Nb7 Nb4 80.31(10) . .
O17 Nb7 Nb4 38.65(10) . .
O18 Nb7 Nb4 37.22(10) . .
Nb2 Nb7 Nb4 63.551(17) . .
Nb6 Nb7 Nb4 60.801(16) . .
O21 Nb7 K1 102.36(15) . .
O38 Nb7 K1 49.98(12) . .
O20 Nb7 K1 49.48(13) . .
O9 Nb7 K1 137.49(11) . .
O17 Nb7 K1 137.02(12) . .
O18 Nb7 K1 88.66(12) . .
Nb2 Nb7 K1 170.27(8) . .
Nb6 Nb7 K1 108.33(7) . .
Nb4 Nb7 K1 108.09(7) . .
O25 Nb8 O20 101.7(2) . .
O25 Nb8 O24 101.0(2) . .
O20 Nb8 O24 92.12(16) . .
O25 Nb8 O26 97.5(2) . .
O20 Nb8 O26 160.23(19) . .
O24 Nb8 O26 88.81(17) . .
O25 Nb8 O13 96.1(2) . .
O20 Nb8 O13 88.02(16) . .
O24 Nb8 O13 162.52(18) . .
O26 Nb8 O13 85.28(17) . .
O25 Nb8 O23 174.7(2) . .
O20 Nb8 O23 80.95(18) . .
O24 Nb8 O23 83.4(2) . .
O26 Nb8 O23 79.54(19) . .
O13 Nb8 O23 79.3(2) . .
O25 Nb8 K1 128.55(18) . .
O20 Nb8 K1 49.50(13) . .
O24 Nb8 K1 50.45(12) . .
O26 Nb8 K1 119.58(13) . .
O13 Nb8 K1 119.68(12) . .
O23 Nb8 K1 56.65(14) . .
O28 Nb9 O24 101.40(19) . 8_556
O28 Nb9 O24 101.40(19) . .
O24 Nb9 O24 98.3(2) 8_556 .
O28 Nb9 O34 97.1(2) . 8_556
O24 Nb9 O34 90.03(16) 8_556 8_556
O24 Nb9 O34 157.76(18) . 8_556
O28 Nb9 O34 97.1(2) . .
O24 Nb9 O34 157.76(18) 8_556 .
O24 Nb9 O34 90.03(16) . .
O34 Nb9 O34 75.4(2) 8_556 .
O28 Nb9 O27 169.0(3) . .
O24 Nb9 O27 85.71(16) 8_556 .
O24 Nb9 O27 85.71(16) . .
O34 Nb9 O27 74.34(16) 8_556 .
O34 Nb9 O27 74.34(16) . .
O28 Nb9 Nb13 86.7(2) . .
O24 Nb9 Nb13 129.33(12) 8_556 .
O24 Nb9 Nb13 129.33(12) . .
O34 Nb9 Nb13 39.34(11) 8_556 .
O34 Nb9 Nb13 39.34(11) . .
O27 Nb9 Nb13 82.26(14) . .
O28 Nb9 Nb10 135.51(15) . 8_556
O24 Nb9 Nb10 77.05(12) 8_556 8_556
O24 Nb9 Nb10 122.98(13) . 8_556
O34 Nb9 Nb10 39.14(12) 8_556 8_556
O34 Nb9 Nb10 81.12(12) . 8_556
O27 Nb9 Nb10 37.58(8) . 8_556
Nb13 Nb9 Nb10 63.81(2) . 8_556
O28 Nb9 Nb10 135.51(15) . .
O24 Nb9 Nb10 122.98(13) 8_556 .
O24 Nb9 Nb10 77.05(12) . .
O34 Nb9 Nb10 81.12(12) 8_556 .
O34 Nb9 Nb10 39.14(12) . .
O27 Nb9 Nb10 37.58(8) . .
Nb13 Nb9 Nb10 63.81(2) . .
Nb10 Nb9 Nb10 61.05(3) 8_556 .
O28 Nb9 K1 104.0(2) . .
O24 Nb9 K1 49.24(12) 8_556 .
O24 Nb9 K1 49.24(12) . .
O34 Nb9 K1 136.78(12) 8_556 .
O34 Nb9 K1 136.78(12) . .
O27 Nb9 K1 87.03(15) . .
Nb13 Nb9 K1 169.28(8) . .
Nb10 Nb9 K1 107.22(7) 8_556 .
Nb10 Nb9 K1 107.22(7) . .
O26 Nb10 O30 104.5(2) . .
O26 Nb10 O33 103.6(2) . .
O30 Nb10 O33 94.3(2) . .
O26 Nb10 O27 97.55(18) . .
O30 Nb10 O27 90.1(2) . .
O33 Nb10 O27 156.48(19) . .
O26 Nb10 O34 95.62(19) . .
O30 Nb10 O34 157.92(17) . .
O33 Nb10 O34 89.56(19) . .
O27 Nb10 O34 78.20(19) . .
O26 Nb10 O32 171.9(2) . .
O30 Nb10 O32 81.3(2) . .
O33 Nb10 O32 81.32(17) . .
O27 Nb10 O32 76.54(16) . .
O34 Nb10 O32 77.8(2) . .
O26 Nb10 Nb12 139.06(17) . .
O30 Nb10 Nb12 34.53(14) . .
O33 Nb10 Nb12 85.37(15) . .
O27 Nb10 Nb12 85.29(14) . .
O34 Nb10 Nb12 124.68(11) . .
O32 Nb10 Nb12 46.94(17) . .
O26 Nb10 Nb11 137.37(14) . .
O30 Nb10 Nb11 85.37(14) . .
O33 Nb10 Nb11 33.75(14) . .
O27 Nb10 Nb11 124.19(13) . .
O34 Nb10 Nb11 85.88(11) . .
O32 Nb10 Nb11 47.76(10) . .
Nb12 Nb10 Nb11 61.24(2) . .
O26 Nb10 Nb9 87.47(14) . .
O30 Nb10 Nb9 132.66(14) . .
O33 Nb10 Nb9 127.66(16) . .
O27 Nb10 Nb9 42.61(15) . .
O34 Nb10 Nb9 38.13(10) . .
O32 Nb10 Nb9 84.39(14) . .
Nb12 Nb10 Nb9 118.68(2) . .
Nb11 Nb10 Nb9 116.27(3) . .
O40 Nb11 O39 102.7(3) . .
O40 Nb11 O31 103.0(2) . .
O39 Nb11 O31 89.8(3) . .
O40 Nb11 O35 103.8(3) . .
O39 Nb11 O35 153.39(19) . .
O31 Nb11 O35 86.9(3) . .
O40 Nb11 O33 104.1(2) . .
O39 Nb11 O33 87.1(2) . .
O31 Nb11 O33 152.7(2) . .
O35 Nb11 O33 83.9(2) . .
O40 Nb11 O32 178.6(2) . .
O39 Nb11 O32 76.7(2) . .
O31 Nb11 O32 78.27(18) . .
O35 Nb11 O32 76.8(2) . .
O33 Nb11 O32 74.65(15) . .
O40 Nb11 Nb10 135.33(18) . .
O39 Nb11 Nb10 78.10(14) . .
O31 Nb11 Nb10 121.60(16) . .
O35 Nb11 Nb10 81.24(13) . .
O33 Nb11 Nb10 31.49(13) . .
O32 Nb11 Nb10 43.33(9) . .
O40 Nb11 Nb13 134.5(2) . .
O39 Nb11 Nb13 122.74(14) . .
O31 Nb11 Nb13 78.5(2) . .
O35 Nb11 Nb13 30.92(13) . .
O33 Nb11 Nb13 80.53(14) . .
O32 Nb11 Nb13 46.08(16) . .
Nb10 Nb11 Nb13 62.83(2) . .
O40 Nb11 Nb11 134.48(18) . 8_556
O39 Nb11 Nb11 81.41(14) . 8_556
O31 Nb11 Nb11 31.49(16) . 8_556
O35 Nb11 Nb11 82.04(15) . 8_556
O33 Nb11 Nb11 121.46(13) . 8_556
O32 Nb11 Nb11 46.82(9) . 8_556
Nb10 Nb11 Nb11 90.126(15) . 8_556
Nb13 Nb11 Nb11 59.936(15) . 8_556
O29 Nb12 O39 105.3(3) . 8_556
O29 Nb12 O39 105.3(3) . .
O39 Nb12 O39 89.3(3) 8_556 .
O29 Nb12 O30 101.9(3) . 8_556
O39 Nb12 O30 86.7(2) 8_556 8_556
O39 Nb12 O30 152.6(2) . 8_556
O29 Nb12 O30 101.9(3) . .
O39 Nb12 O30 152.6(2) 8_556 .
O39 Nb12 O30 86.7(2) . .
O30 Nb12 O30 84.5(3) 8_556 .
O29 Nb12 O32 176.1(3) . .
O39 Nb12 O32 77.5(2) 8_556 .
O39 Nb12 O32 77.5(2) . .
O30 Nb12 O32 75.23(17) 8_556 .
O30 Nb12 O32 75.23(17) . .
O29 Nb12 Nb10 133.7(2) . 8_556
O39 Nb12 Nb10 78.27(15) 8_556 8_556
O39 Nb12 Nb10 121.00(18) . 8_556
O30 Nb12 Nb10 31.83(14) 8_556 8_556
O30 Nb12 Nb10 80.65(13) . 8_556
O32 Nb12 Nb10 43.57(9) . 8_556
O29 Nb12 Nb10 133.7(2) . .
O39 Nb12 Nb10 121.00(18) 8_556 .
O39 Nb12 Nb10 78.27(15) . .
O30 Nb12 Nb10 80.65(13) 8_556 .
O30 Nb12 Nb10 31.83(14) . .
O32 Nb12 Nb10 43.57(9) . .
Nb10 Nb12 Nb10 61.46(3) 8_556 .
O22 Nb13 O35 103.6(2) . 8_556
O22 Nb13 O35 103.6(2) . .
O35 Nb13 O35 93.0(3) 8_556 .
O22 Nb13 O34 101.7(2) . 8_556
O35 Nb13 O34 90.23(19) 8_556 8_556
O35 Nb13 O34 153.0(2) . 8_556
O22 Nb13 O34 101.7(2) . .
O35 Nb13 O34 153.0(2) 8_556 .
O35 Nb13 O34 90.23(19) . .
O34 Nb13 O34 75.3(2) 8_556 .
O22 Nb13 O32 176.4(3) . .
O35 Nb13 O32 78.82(19) 8_556 .
O35 Nb13 O32 78.82(19) . .
O34 Nb13 O32 75.52(16) 8_556 .
O34 Nb13 O32 75.52(16) . .
O22 Nb13 Nb9 92.6(3) . .
O35 Nb13 Nb9 129.45(15) 8_556 .
O35 Nb13 Nb9 129.45(15) . .
O34 Nb13 Nb9 39.31(11) 8_556 .
O34 Nb13 Nb9 39.31(11) . .
O32 Nb13 Nb9 83.78(13) . .
O22 Nb13 Nb11 135.61(18) . 8_556
O35 Nb13 Nb11 32.07(16) 8_556 8_556
O35 Nb13 Nb11 83.09(16) . 8_556
O34 Nb13 Nb11 85.59(12) 8_556 8_556
O34 Nb13 Nb11 122.37(13) . 8_556
O32 Nb13 Nb11 46.98(9) . 8_556
Nb9 Nb13 Nb11 117.09(3) . 8_556
O22 Nb13 Nb11 135.61(18) . .
O35 Nb13 Nb11 83.09(16) 8_556 .
O35 Nb13 Nb11 32.07(16) . .
O34 Nb13 Nb11 122.37(13) 8_556 .
O34 Nb13 Nb11 85.59(12) . .
O32 Nb13 Nb11 46.98(9) . .
Nb9 Nb13 Nb11 117.09(3) . .
Nb11 Nb13 Nb11 60.13(3) 8_556 .
O36 Nb14 O38 101.80(18) . 8_556
O36 Nb14 O38 101.80(18) . .
O38 Nb14 O38 91.4(2) 8_556 .
O36 Nb14 O19 97.70(19) . 8_556
O38 Nb14 O19 87.34(16) 8_556 8_556
O38 Nb14 O19 160.30(18) . 8_556
O36 Nb14 O19 97.70(19) . .
O38 Nb14 O19 160.30(18) 8_556 .
O38 Nb14 O19 87.34(16) . .
O19 Nb14 O19 87.3(2) 8_556 .
O36 Nb14 O37 174.1(3) . .
O38 Nb14 O37 82.27(16) 8_556 .
O38 Nb14 O37 82.27(16) . .
O19 Nb14 O37 78.07(17) 8_556 .
O19 Nb14 O37 78.07(17) . .
O36 Nb14 K1 129.0(2) . .
O38 Nb14 K1 49.62(11) 8_556 .
O38 Nb14 K1 49.62(11) . .
O19 Nb14 K1 117.94(13) 8_556 .
O19 Nb14 K1 117.94(13) . .
O37 Nb14 K1 56.95(18) . .
Nb3 O2 Nb1 117.1(2) . .
Nb5 O3 Nb3 116.8(2) . .
Nb2 O4 Nb3 116.3(2) . .
Nb6 O5 Nb3 115.31(19) . .
Nb2 O6 Nb1 116.3(2) . .
Nb5 O7 Nb1 117.7(2) . .
Nb6 O8 Nb5 114.4(2) . .
Nb7 O9 Nb2 101.82(15) . .
Nb7 O9 Nb6 103.56(15) . .
Nb2 O9 Nb6 110.08(17) . .
Nb4 O10 Nb6 95.11(14) . .
Nb4 O10 Nb2 95.60(14) . .
Nb6 O10 Nb2 95.65(14) . .
Nb4 O10 Nb5 89.45(13) . .
Nb6 O10 Nb5 89.24(13) . .
Nb2 O10 Nb5 172.62(18) . .
Nb4 O10 Nb1 89.67(13) . .
Nb6 O10 Nb1 174.24(18) . .
Nb2 O10 Nb1 87.07(13) . .
Nb5 O10 Nb1 87.58(13) . .
Nb4 O10 Nb3 175.15(19) . .
Nb6 O10 Nb3 88.50(13) . .
Nb2 O10 Nb3 87.26(12) . .
Nb5 O10 Nb3 87.35(12) . .
Nb1 O10 Nb3 86.56(12) . .
Nb6 O13 Nb8 137.1(2) . .
Nb4 O15 Nb1 114.41(19) . .
Nb4 O16 Nb5 113.8(2) . .
Nb7 O17 Nb2 101.94(15) . .
Nb7 O17 Nb4 103.51(15) . .
Nb2 O17 Nb4 109.95(17) . .
Nb6 O18 Nb4 110.66(17) . .
Nb6 O18 Nb7 100.50(16) . .
Nb4 O18 Nb7 100.69(16) . .
Nb4 O19 Nb14 138.4(2) . .
Nb7 O20 Nb8 150.2(2) . .
Nb7 O20 K1 99.53(17) . .
Nb8 O20 K1 99.35(17) . .
Nb8 O23 K1 84.08(16) . .
Nb9 O24 Nb8 149.1(2) . .
Nb9 O24 K1 100.37(15) . .
Nb8 O24 K1 98.29(16) . .
Nb8 O25 Na2 147.9(3) . .
Nb10 O26 Nb8 136.9(2) . .
Nb10 O27 Nb10 110.3(2) 8_556 .
Nb10 O27 Nb9 99.81(18) 8_556 .
Nb10 O27 Nb9 99.81(18) . .
Nb10 O30 Nb12 113.6(2) . .
Nb11 O31 Nb11 117.0(3) 8_556 .
Nb10 O32 Nb10 95.7(2) 8_556 .
Nb10 O32 Nb12 89.49(19) 8_556 .
Nb10 O32 Nb12 89.49(19) . .
Nb10 O32 Nb13 95.5(2) 8_556 .
Nb10 O32 Nb13 95.5(2) . .
Nb12 O32 Nb13 172.6(2) . .
Nb10 O32 Nb11 88.90(3) 8_556 8_556
Nb10 O32 Nb11 174.6(2) . 8_556
Nb12 O32 Nb11 87.64(18) . 8_556
Nb13 O32 Nb11 86.94(18) . 8_556
Nb10 O32 Nb11 174.6(2) 8_556 .
Nb10 O32 Nb11 88.90(3) . .
Nb12 O32 Nb11 87.64(18) . .
Nb13 O32 Nb11 86.94(18) . .
Nb11 O32 Nb11 86.35(17) 8_556 .
Nb10 O33 Nb11 114.8(2) . .
Nb9 O34 Nb13 101.35(17) . .
Nb9 O34 Nb10 102.73(17) . .
Nb13 O34 Nb10 109.61(19) . .
Nb13 O35 Nb11 117.0(2) . .
Nb14 O37 K1 83.1(2) . .
Nb7 O38 Nb14 150.6(2) . .
Nb7 O38 K1 99.32(15) . .
Nb14 O38 K1 99.11(15) . .
Nb11 O39 Nb12 118.0(2) . .

loop_
_geom_bond_atom_site_label_1
_geom_bond_atom_site_label_2
_geom_bond_distance
_geom_bond_site_symmetry_2
K1 O20 2.860(4) 8_556
K1 O20 2.860(4) .
K1 O38 2.879(5) 8_556
K1 O38 2.879(5) .
K1 O24 2.892(5) 8_556
K1 O24 2.892(5) .
K1 O23 3.117(6) 8_556
K1 O23 3.117(6) .
K1 O37 3.151(8) .
K1 Nb7 3.7102(17) 8_556
K1 Nb7 3.7102(17) .
K1 Nb8 3.711(2) .
Na1 O1W 2.387(5) 3_655
Na1 O1W 2.387(5) .
Na1 O1W 2.387(5) 4_665
Na1 O2W 2.405(6) 3_655
Na1 O2W 2.405(6) 4_665
Na1 O2W 2.405(6) .
Na2 O6W 2.137(17) .
Na2 O25 2.407(7) .
Na2 O3W 2.448(9) .
Na2 O4W 2.592(9) .
Nb1 O11 1.753(5) .
Nb1 O7 1.964(5) .
Nb1 O2 1.978(4) .
Nb1 O6 2.014(5) .
Nb1 O15 2.043(4) .
Nb1 O10 2.436(4) .
Nb1 Nb4 3.3247(9) .
Nb1 Nb2 3.3362(10) .
Nb1 Nb3 3.3542(10) .
Nb1 Nb5 3.3552(11) .
Nb2 O12 1.773(4) .
Nb2 O6 1.913(4) .
Nb2 O4 1.933(4) .
Nb2 O17 2.101(4) .
Nb2 O9 2.111(4) .
Nb2 O10 2.407(4) .
Nb2 Nb7 3.2628(8) .
Nb2 Nb3 3.3562(9) .
Nb3 O1 1.761(5) .
Nb3 O2 1.953(5) .
Nb3 O3 1.981(5) .
Nb3 O4 2.019(4) .
Nb3 O5 2.026(4) .
Nb3 O10 2.456(4) .
Nb3 Nb6 3.3072(9) .
Nb4 O19 1.835(4) .
Nb4 O16 1.877(4) .
Nb4 O15 1.911(4) .
Nb4 O18 2.048(4) .
Nb4 O17 2.138(4) .
Nb4 O10 2.277(4) .
Nb4 Nb5 3.3007(9) .
Nb4 Nb7 3.3277(9) .
Nb5 O14 1.773(5) .
Nb5 O7 1.956(5) .
Nb5 O3 1.966(5) .
Nb5 O8 2.036(4) .
Nb5 O16 2.061(4) .
Nb5 O10 2.412(4) .
Nb5 Nb6 3.2970(10) .
Nb6 O13 1.836(4) .
Nb6 O8 1.886(4) .
Nb6 O5 1.888(4) .
Nb6 O18 2.040(4) .
Nb6 O9 2.129(4) .
Nb6 O10 2.280(4) .
Nb6 Nb7 3.3167(9) .
Nb7 O21 1.762(4) .
Nb7 O38 1.919(4) .
Nb7 O20 1.937(4) .
Nb7 O9 2.092(4) .
Nb7 O17 2.099(4) .
Nb7 O18 2.270(4) .
Nb8 O25 1.743(4) .
Nb8 O20 1.946(4) .
Nb8 O24 1.946(4) .
Nb8 O26 2.061(4) .
Nb8 O13 2.064(4) .
Nb8 O23 2.362(5) .
Nb9 O28 1.766(7) .
Nb9 O24 1.931(4) 8_556
Nb9 O24 1.931(4) .
Nb9 O34 2.099(4) 8_556
Nb9 O34 2.099(4) .
Nb9 O27 2.278(6) .
Nb9 Nb13 3.2482(12) .
Nb9 Nb10 3.3156(10) 8_556
Nb9 Nb10 3.3156(10) .
Nb10 O26 1.835(4) .
Nb10 O30 1.897(5) .
Nb10 O33 1.904(4) .
Nb10 O27 2.052(3) .
Nb10 O34 2.145(5) .
Nb10 O32 2.271(4) .
Nb10 Nb12 3.2957(11) .
Nb10 Nb11 3.3093(10) .
Nb11 O40 1.749(5) .
Nb11 O39 1.954(6) .
Nb11 O31 1.967(3) .
Nb11 O35 1.995(6) .
Nb11 O33 2.025(4) .
Nb11 O32 2.451(4) .
Nb11 Nb13 3.3473(12) .
Nb11 Nb11 3.3538(14) 8_556
Nb12 O29 1.747(9) .
Nb12 O39 1.970(5) 8_556
Nb12 O39 1.970(5) .
Nb12 O30 2.039(5) 8_556
Nb12 O30 2.039(5) .
Nb12 O32 2.408(7) .
Nb12 Nb10 3.2957(11) 8_556
Nb13 O22 1.737(8) .
Nb13 O35 1.930(5) 8_556
Nb13 O35 1.930(5) .
Nb13 O34 2.100(4) 8_556
Nb13 O34 2.100(4) .
Nb13 O32 2.415(7) .
Nb13 Nb11 3.3473(12) 8_556
Nb14 O36 1.732(6) .
Nb14 O38 1.962(4) 8_556
Nb14 O38 1.962(4) .
Nb14 O19 2.059(4) 8_556
Nb14 O19 2.059(4) .
Nb14 O37 2.414(7) .
O27 Nb10 2.052(3) 8_556
O31 Nb11 1.967(3) 8_556
O32 Nb10 2.271(4) 8_556
O32 Nb11 2.451(4) 8_556

loop_
_platon_squeeze_void_nr
_platon_squeeze_void_average_x
_platon_squeeze_void_average_y
_platon_squeeze_void_average_z
_platon_squeeze_void_volume
_platon_squeeze_void_count_electrons
_platon_squeeze_void_content
1 -0.004 -0.006 -0.003 13144 5549 ' '
